data_2000666
loop_
_publ_author_name
'Taqui Khan, M. M.'
'Venkatasubramanian, K.'
'Abdi, S. H. R.'
'Bhadbhade, M. M.'
'Tyagi, B.'

_publ_section_title
;
 Structure of tris(dimethylglyoxime)ruthenium(II) dichloride
;
_journal_issue 8
_journal_name_full 'Acta Crystallographica Section C'
_journal_page_first 1402
_journal_page_last 1405
_journal_paper_doi 10.1107/S010827019101510X
_journal_volume 48
_journal_year 1992
_chemical_formula_moiety 'C12 H24 N6 O6 Ru1,2(Cl1)'
_chemical_formula_sum 'C12 H24 Cl2 N6 O6 Ru'
_chemical_formula_weight 520
_symmetry_cell_setting monoclinic
_symmetry_space_group_name_Hall '-C 2yc'
_symmetry_space_group_name_H-M 'C 1 2/c 1'
_cell_angle_alpha 90
_cell_angle_beta 112.365(3)
_cell_angle_gamma 90
_cell_formula_units_Z 4
_cell_length_a 13.4890(5)
_cell_length_b 9.6913(7)
_cell_length_c 16.6847(5)
_cell_volume 2017.06(18)
_diffrn_radiation_type Cu
_diffrn_radiation_wavelength 1.5418
_exptl_absorpt_coefficient_mu 9.32
_exptl_crystal_density_diffrn 1.71
_exptl_crystal_F_000 1056
_cod_data_source_file he0033.cif
_cod_data_source_block he0033a
_cod_original_cell_volume 2017(2)
_cod_original_formula_sum 'C12 H24 Cl2 N6 O6 Ru1'
_cod_database_code 2000666

loop_
_atom_site_label
_atom_site_fract_x
_atom_site_fract_y
_atom_site_fract_z
Ru .500 .16055(5) .750
Cl .73730(10) -.2165(2) .82862(8)
O1 .5257(3) .3189(6) .6012(2)
O2 .5951(3) -.0599(5) .6670(3)
O3 .2594(3) .2287(6) .6573(3)
N1 .5159(3) .3275(5) .6816(2)
N2 .5065(3) .0142(5) .6647(2)
N3 .3457(3) .1485(5) .6595(2)
C1 .5066(4) .4504(6) .7077(3)
C2 .4199(4) -.0098(5) .5952(3)
C3 .3292(3) .0720(6) .5936(3)
C4 .5107(6) .5795(7) .6634(4)
C5 .4120(6) -.1112(7) .5262(3)
C6 .2214(5) .0600(10) .5177(4)
H1 .588 .368 .604
H2 .654 -.038 .718
H3 .279 .282 .709
H41 .500 .565 .604
H42 .457 .650 .666
H43 .562 .607 .666
H51 .396 -.064 .480
H52 .479 -.170 .541
H53 .354 -.180 .520
H61 .228 -.002 .476
H62 .169 .028 .538
H63 .201 .149 .492

loop_
_geom_bond_atom_site_label_1
_geom_bond_atom_site_label_2
_geom_bond_distance
Ru N1 2.038(4)
O1 N1 1.400(5)
O2 N2 1.382(6)
O3 N3 1.387(7)
N1 C1 1.290(7)
Ru N2 2.035(4)
N2 C2 1.316(5)
N3 C3 1.274(6)
C1 C1' 1.488(8)
C1 C4 1.465(9)
Ru N3 2.058(3)
C2 C3 1.450(7)
C2 C5 1.487(7)
C3 C6 1.527(6)
